data_4086287
loop_
_publ_author_name
'Harrison, Daniel J.'
'Daniels, Alex L.'
'Korobkov, Ilia'
'Baker, R. Tom'

_publ_section_title
;
 Tetracarbonyl(trifluoromethyl)cobalt(I) [Co(CO)4(CF3)] as a Precursor to
 New Cobalt Trifluoromethyl and Difluorocarbene Complexes
;
_journal_issue 18
_journal_name_full Organometallics
_journal_page_first 4598
_journal_paper_doi 10.1021/acs.organomet.5b00674
_journal_volume 34
_journal_year 2015
_chemical_formula_sum 'C43 H39 Co F5 O4 P3 S'
_chemical_formula_weight 898.64
_space_group_crystal_system triclinic
_space_group_IT_number 2
_space_group_name_Hall '-P 1'
_space_group_name_H-M_alt 'P -1'
_symmetry_space_group_name_Hall '-P 1'
_symmetry_space_group_name_H-M 'P -1'
_atom_sites_solution_hydrogens geom
_audit_creation_method SHELXL-2014/7
_cell_angle_alpha 70.515(2)
_cell_angle_beta 89.133(3)
_cell_angle_gamma 70.588(2)
_cell_formula_units_Z 2
_cell_length_a 10.6178(6)
_cell_length_b 13.4897(5)
_cell_length_c 16.3442(8)
_cell_measurement_reflns_used 5905
_cell_measurement_temperature 200(2)
_cell_measurement_theta_max 28.46
_cell_measurement_theta_min 2.56
_cell_volume 2069.37(18)
_computing_cell_refinement 'APEX II, Bruker (2009)'
_computing_data_collection 'APEX II, Bruker (2009)'
_computing_data_reduction 'XPREP, Bruker (2009)'
_computing_molecular_graphics 'SHELXTL, Bruker (2004)'
_computing_publication_material 'SHELXTL, Bruker (2004)'
_computing_structure_refinement 'SHELXL-2014/7 (Sheldrick, 2014)'
_computing_structure_solution 'SHELXS-03 (Sheldrick, 2003)'
_diffrn_ambient_temperature 200(2)
_diffrn_measured_fraction_theta_full 0.989
_diffrn_measured_fraction_theta_max 0.966
_diffrn_measurement_device_type 'Bruker APEX-II CCD'
_diffrn_measurement_method '\f and \w scans'
_diffrn_radiation_type MoK\a
_diffrn_radiation_wavelength 0.71073
_diffrn_reflns_av_R_equivalents 0.0264
_diffrn_reflns_av_unetI/netI 0.0533
_diffrn_reflns_laue_measured_fraction_full 0.989
_diffrn_reflns_laue_measured_fraction_max 0.966
_diffrn_reflns_limit_h_max 14
_diffrn_reflns_limit_h_min -11
_diffrn_reflns_limit_k_max 18
_diffrn_reflns_limit_k_min -17
_diffrn_reflns_limit_l_max 21
_diffrn_reflns_limit_l_min -21
_diffrn_reflns_number 15807
_diffrn_reflns_point_group_measured_fraction_full 0.989
_diffrn_reflns_point_group_measured_fraction_max 0.966
_diffrn_reflns_theta_full 25.242
_diffrn_reflns_theta_max 28.433
_diffrn_reflns_theta_min 2.334
_exptl_absorpt_coefficient_mu 0.645
_exptl_absorpt_correction_T_max 0.7457
_exptl_absorpt_correction_T_min 0.6047
_exptl_absorpt_correction_type multi-scan
_exptl_absorpt_process_details 'SADABS, Bruker (2003)'
_exptl_crystal_colour orange
_exptl_crystal_density_diffrn 1.442
_exptl_crystal_density_meas ?
_exptl_crystal_description plate
_exptl_crystal_F_000 924
_exptl_crystal_size_max 0.480
_exptl_crystal_size_mid 0.260
_exptl_crystal_size_min 0.080
_refine_diff_density_max 0.884
_refine_diff_density_min -0.512
_refine_diff_density_rms 0.069
_refine_ls_extinction_method none
_refine_ls_goodness_of_fit_ref 1.029
_refine_ls_hydrogen_treatment constr
_refine_ls_matrix_type full
_refine_ls_number_parameters 556
_refine_ls_number_reflns 10061
_refine_ls_number_restraints 228
_refine_ls_restrained_S_all 1.032
_refine_ls_R_factor_all 0.0734
_refine_ls_R_factor_gt 0.0484
_refine_ls_shift/su_max 0.001
_refine_ls_shift/su_mean 0.000
_refine_ls_structure_factor_coef Fsqd
_refine_ls_weighting_details 'w=1/[\s^2^(Fo^2^)+(0.0731P)^2^+0.1427P] where P=(Fo^2^+2Fc^2^)/3'
_refine_ls_weighting_scheme calc
_refine_ls_wR_factor_gt 0.1204
_refine_ls_wR_factor_ref 0.1340
_reflns_Friedel_coverage 0.000
_reflns_number_gt 7329
_reflns_number_total 10061
_reflns_threshold_expression 'I > 2\s(I)'
_cod_data_source_file om5b00674_si_006.cif
_cod_data_source_block tb180
_cod_depositor_comments
;
The following automatic conversions were performed:

'_exptl_crystal_density_meas' value 'n/a' was changed to '?' - the
value is perceived as not measured.

Automatic conversion script
Id: cif_fix_values 3271 2015-04-21 07:52:19Z andrius 
;
_cod_database_code 4086287
_shelx_shelxl_version_number 2014/7
_shelx_space_group_comment
; 
The symmetry employed for this shelxl refinement is uniquely defined 
by the following loop, which should always be used as a source of 
symmetry information in preference to the above space-group names. 
They are only intended as comments. 
;
_shelx_estimated_absorpt_t_min 0.747
_shelx_estimated_absorpt_t_max 0.950

loop_
_space_group_symop_operation_xyz
'x, y, z'
'-x, -y, -z'

loop_
_atom_site_label
_atom_site_type_symbol
_atom_site_fract_x
_atom_site_fract_y
_atom_site_fract_z
_atom_site_U_iso_or_equiv
_atom_site_adp_type
_atom_site_occupancy
_atom_site_site_symmetry_order
_atom_site_calc_flag
_atom_site_refinement_flags_posn
_atom_site_refinement_flags_adp
_atom_site_refinement_flags_occupancy
_atom_site_disorder_assembly
_atom_site_disorder_group
Co1 Co 0.13462(3) 0.48695(3) 0.30563(2) 0.02706(10) Uani 1 1 d . . . . .
S1 S 0.58320(7) 0.18993(6) 0.11667(5) 0.03945(16) Uani 1 1 d D U . . .
P1 P 0.10004(6) 0.42280(5) 0.20275(4) 0.02842(14) Uani 1 1 d . . . . .
P2 P 0.21371(6) 0.59929(5) 0.20124(4) 0.02972(14) Uani 1 1 d . . . . .
P3 P 0.29361(6) 0.31894(5) 0.36717(4) 0.02853(14) Uani 1 1 d . . . . .
F1 F -0.08929(19) 0.5597(2) 0.39178(15) 0.0783(6) Uani 1 1 d . . . . .
F2 F -0.12706(19) 0.4729(2) 0.31951(13) 0.0762(6) Uani 1 1 d . . . . .
F3 F 0.4705(9) 0.0522(8) 0.1968(5) 0.102(3) Uani 0.5 1 d D U P A 1
F4 F 0.3687(6) 0.1588(7) 0.0751(6) 0.101(2) Uani 0.5 1 d D U P A 1
F5 F 0.5444(10) 0.0247(9) 0.0824(7) 0.116(4) Uani 0.5 1 d D U P A 1
F3' F 0.4094(9) 0.0861(9) 0.1733(6) 0.111(4) Uani 0.5 1 d D U P A 2
F4' F 0.4222(11) 0.1309(8) 0.0388(5) 0.128(3) Uani 0.5 1 d D U P A 2
F5' F 0.5761(9) -0.0044(6) 0.1272(8) 0.117(4) Uani 0.5 1 d D U P A 2
O1 O 0.1928(2) 0.5735(2) 0.43432(17) 0.0690(7) Uani 1 1 d . . . . .
O2 O 0.6509(9) 0.1319(11) 0.2048(5) 0.086(3) Uani 0.5 1 d D U P B 1
O3 O 0.4825(15) 0.2926(11) 0.1088(8) 0.066(3) Uani 0.5 1 d D U P B 1
O4 O 0.6671(8) 0.1882(8) 0.0516(5) 0.087(3) Uani 0.5 1 d D U P B 1
O2' O 0.6976(9) 0.1254(10) 0.1751(6) 0.090(4) Uani 0.5 1 d D U P B 2
O3' O 0.4881(15) 0.2797(10) 0.1352(8) 0.057(3) Uani 0.5 1 d D U P B 2
O4' O 0.6075(7) 0.2278(10) 0.0258(4) 0.081(3) Uani 0.5 1 d D U P B 2
C1 C -0.0687(2) 0.4541(2) 0.15630(16) 0.0352(5) Uani 1 1 d . . . . .
C2 C -0.1541(3) 0.5655(3) 0.12403(19) 0.0489(7) Uani 1 1 d . . . . .
H2A H -0.1230 0.6238 0.1243 0.059 Uiso 1 1 calc R U . . .
C3 C -0.2859(3) 0.5905(4) 0.0912(2) 0.0636(10) Uani 1 1 d . . . . .
H3A H -0.3447 0.6664 0.0694 0.076 Uiso 1 1 calc R U . . .
C4 C -0.3311(3) 0.5076(4) 0.0901(2) 0.0679(11) Uani 1 1 d . . . . .
H4A H -0.4213 0.5257 0.0681 0.082 Uiso 1 1 calc R U . . .
C5 C -0.2474(4) 0.3988(4) 0.1202(2) 0.0677(11) Uani 1 1 d . . . . .
H5A H -0.2792 0.3415 0.1184 0.081 Uiso 1 1 calc R U . . .
C6 C -0.1157(3) 0.3708(3) 0.15370(19) 0.0489(7) Uani 1 1 d . . . . .
H6A H -0.0580 0.2946 0.1748 0.059 Uiso 1 1 calc R U . . .
C7 C 0.1867(3) 0.4722(2) 0.10724(16) 0.0352(5) Uani 1 1 d . . . . .
H7A H 0.2361 0.4085 0.0885 0.042 Uiso 1 1 calc R U . . .
H7B H 0.1194 0.5289 0.0584 0.042 Uiso 1 1 calc R U . . .
C8 C 0.2853(2) 0.5238(2) 0.12780(16) 0.0329(5) Uani 1 1 d . . . . .
H8A H 0.3017 0.5760 0.0732 0.039 Uiso 1 1 calc R U . . .
H8B H 0.3720 0.4641 0.1557 0.039 Uiso 1 1 calc R U . . .
C9 C 0.0782(3) 0.7252(2) 0.13552(17) 0.0372(6) Uani 1 1 d . . . . .
C10 C -0.0137(3) 0.7858(3) 0.1776(2) 0.0537(8) Uani 1 1 d . . . . .
H10A H -0.0058 0.7596 0.2396 0.064 Uiso 1 1 calc R U . . .
C11 C -0.1163(4) 0.8832(3) 0.1315(3) 0.0728(11) Uani 1 1 d . . . . .
H11A H -0.1767 0.9248 0.1615 0.087 Uiso 1 1 calc R U . . .
C12 C -0.1311(4) 0.9203(3) 0.0414(3) 0.0755(12) Uani 1 1 d . . . . .
H12A H -0.2028 0.9865 0.0091 0.091 Uiso 1 1 calc R U . . .
C13 C -0.0415(4) 0.8607(3) -0.0007(2) 0.0842(14) Uani 1 1 d . . . . .
H13A H -0.0520 0.8853 -0.0627 0.101 Uiso 1 1 calc R U . . .
C14 C 0.0644(4) 0.7646(3) 0.0459(2) 0.0621(9) Uani 1 1 d . . . . .
H14A H 0.1279 0.7258 0.0155 0.075 Uiso 1 1 calc R U . . .
C15 C 0.3418(2) 0.6531(2) 0.22259(17) 0.0348(5) Uani 1 1 d . . . . .
C16 C 0.4370(3) 0.5938(2) 0.2949(2) 0.0445(6) Uani 1 1 d . . . . .
H16A H 0.4319 0.5268 0.3365 0.053 Uiso 1 1 calc R U . . .
C17 C 0.5387(3) 0.6314(3) 0.3069(2) 0.0538(8) Uani 1 1 d . . . . .
H17A H 0.6043 0.5894 0.3561 0.065 Uiso 1 1 calc R U . . .
C18 C 0.5458(4) 0.7289(3) 0.2484(3) 0.0640(9) Uani 1 1 d . . . . .
H18A H 0.6144 0.7559 0.2578 0.077 Uiso 1 1 calc R U . . .
C19 C 0.4535(4) 0.7873(3) 0.1763(3) 0.0656(10) Uani 1 1 d . . . . .
H19A H 0.4599 0.8538 0.1349 0.079 Uiso 1 1 calc R U . . .
C20 C 0.3516(3) 0.7509(3) 0.1630(2) 0.0520(7) Uani 1 1 d . . . . .
H20A H 0.2878 0.7927 0.1129 0.062 Uiso 1 1 calc R U . . .
C21 C 0.1754(2) 0.2700(2) 0.24565(17) 0.0347(5) Uani 1 1 d . . . . .
H21A H 0.1169 0.2377 0.2856 0.042 Uiso 1 1 calc R U . . .
H21B H 0.1859 0.2403 0.1972 0.042 Uiso 1 1 calc R U . . .
C22 C 0.3119(2) 0.2381(2) 0.29448(16) 0.0343(5) Uani 1 1 d . . . . .
H22A H 0.3767 0.2546 0.2525 0.041 Uiso 1 1 calc R U . . .
H22B H 0.3462 0.1569 0.3289 0.041 Uiso 1 1 calc R U . . .
C23 C 0.2598(3) 0.2292(2) 0.47019(16) 0.0339(5) Uani 1 1 d . . . . .
C24 C 0.1370(3) 0.2577(2) 0.50342(19) 0.0477(7) Uani 1 1 d . . . . .
H24A H 0.0669 0.3257 0.4721 0.057 Uiso 1 1 calc R U . . .
C25 C 0.1167(3) 0.1874(3) 0.5818(2) 0.0599(9) Uani 1 1 d . . . . .
H25A H 0.0320 0.2069 0.6037 0.072 Uiso 1 1 calc R U . . .
C26 C 0.2168(3) 0.0902(3) 0.6283(2) 0.0559(8) Uani 1 1 d . . . . .
H26A H 0.2023 0.0436 0.6830 0.067 Uiso 1 1 calc R U . . .
C27 C 0.3383(3) 0.0596(3) 0.5962(2) 0.0600(9) Uani 1 1 d . . . . .
H27A H 0.4077 -0.0085 0.6284 0.072 Uiso 1 1 calc R U . . .
C28 C 0.3600(3) 0.1277(2) 0.51716(19) 0.0484(7) Uani 1 1 d . . . . .
H28A H 0.4436 0.1054 0.4945 0.058 Uiso 1 1 calc R U . . .
C29 C 0.4622(2) 0.3115(2) 0.39456(16) 0.0343(5) Uani 1 1 d . . . . .
C30 C 0.5610(3) 0.3010(2) 0.33872(18) 0.0408(6) Uani 1 1 d . . . . .
H30A H 0.5440 0.2911 0.2856 0.049 Uiso 1 1 calc R U . . .
C31 C 0.6852(3) 0.3049(3) 0.3599(2) 0.0500(7) Uani 1 1 d . . . . .
H31A H 0.7523 0.2983 0.3209 0.060 Uiso 1 1 calc R U . . .
C32 C 0.7115(3) 0.3185(3) 0.4373(2) 0.0538(8) Uani 1 1 d . . . . .
H32A H 0.7963 0.3213 0.4516 0.065 Uiso 1 1 calc R U . . .
C33 C 0.6141(3) 0.3277(3) 0.4935(2) 0.0547(8) Uani 1 1 d . . . . .
H33A H 0.6320 0.3363 0.5470 0.066 Uiso 1 1 calc R U . . .
C34 C 0.4902(3) 0.3247(3) 0.47250(18) 0.0434(6) Uani 1 1 d . . . . .
H34A H 0.4235 0.3316 0.5116 0.052 Uiso 1 1 calc R U . . .
C35 C -0.0326(3) 0.5100(2) 0.33521(17) 0.0393(6) Uani 1 1 d . . . . .
C36 C 0.1717(3) 0.5393(2) 0.38381(18) 0.0400(6) Uani 1 1 d . . . . .
C37 C 0.4916(3) 0.0990(3) 0.1159(3) 0.0594(9) Uani 1 1 d D U . . .
C38 C 0.2551(3) 0.9405(3) 0.3277(3) 0.1048(17) Uani 1 1 d G U . . .
H38A H 0.3440 0.8968 0.3230 0.126 Uiso 1 1 calc R U . . .
C39 C 0.2268(4) 0.9719(3) 0.4006(2) 0.1116(19) Uani 1 1 d G U . . .
H39A H 0.2964 0.9497 0.4458 0.134 Uiso 1 1 calc R U . . .
C40 C 0.0967(6) 1.0358(3) 0.4074(2) 0.118(2) Uani 1 1 d G U . . .
H40A H 0.0774 1.0573 0.4573 0.142 Uiso 1 1 calc R U . . .
C41 C -0.0051(3) 1.0683(2) 0.3414(3) 0.112(2) Uani 1 1 d G U . . .
H41A H -0.0940 1.1120 0.3460 0.134 Uiso 1 1 calc R U . . .
C42 C 0.0232(3) 1.0369(3) 0.2684(2) 0.0848(13) Uani 1 1 d G U . . .
H42A H -0.0464 1.0591 0.2233 0.102 Uiso 1 1 calc R U . . .
C43 C 0.1533(4) 0.9730(3) 0.26159(18) 0.0899(13) Uani 1 1 d G U . . .
H43A H 0.1726 0.9515 0.2118 0.108 Uiso 1 1 calc R U . . .

loop_
_atom_site_aniso_label
_atom_site_aniso_U_11
_atom_site_aniso_U_22
_atom_site_aniso_U_33
_atom_site_aniso_U_23
_atom_site_aniso_U_13
_atom_site_aniso_U_12
Co1 0.02611(16) 0.02972(17) 0.02751(17) -0.01114(13) 0.00572(12) -0.01134(12)
S1 0.0378(3) 0.0381(3) 0.0430(4) -0.0177(3) 0.0079(3) -0.0105(3)
P1 0.0276(3) 0.0304(3) 0.0283(3) -0.0100(2) 0.0021(2) -0.0115(2)
P2 0.0295(3) 0.0283(3) 0.0326(3) -0.0112(3) 0.0089(2) -0.0113(2)
P3 0.0262(3) 0.0316(3) 0.0265(3) -0.0090(2) 0.0031(2) -0.0095(2)
F1 0.0538(11) 0.1058(17) 0.0908(16) -0.0562(14) 0.0357(10) -0.0262(11)
F2 0.0487(10) 0.1323(19) 0.0656(12) -0.0374(13) 0.0187(9) -0.0513(12)
F3 0.140(8) 0.084(5) 0.090(4) -0.006(3) 0.026(5) -0.074(5)
F4 0.056(3) 0.122(5) 0.130(7) -0.030(5) -0.003(3) -0.051(3)
F5 0.100(7) 0.162(10) 0.179(9) -0.147(9) 0.066(6) -0.076(7)
F3' 0.107(6) 0.136(9) 0.179(11) -0.116(8) 0.107(7) -0.094(6)
F4' 0.153(9) 0.169(9) 0.120(6) -0.073(5) -0.006(6) -0.104(8)
F5' 0.066(4) 0.058(3) 0.257(12) -0.085(6) 0.034(6) -0.030(3)
O1 0.0682(15) 0.106(2) 0.0770(17) -0.0666(15) 0.0281(12) -0.0517(15)
O2 0.085(7) 0.072(5) 0.073(5) 0.011(4) -0.032(4) -0.027(5)
O3 0.056(5) 0.040(4) 0.081(8) -0.012(5) -0.004(5) 0.000(4)
O4 0.097(6) 0.116(7) 0.110(7) -0.082(6) 0.080(5) -0.074(6)
O2' 0.067(5) 0.046(3) 0.131(8) -0.005(5) -0.048(5) -0.011(4)
O3' 0.069(7) 0.036(4) 0.068(6) -0.024(4) 0.046(5) -0.018(3)
O4' 0.067(5) 0.150(9) 0.056(3) -0.048(4) 0.033(3) -0.064(5)
C1 0.0322(12) 0.0504(15) 0.0281(12) -0.0163(11) 0.0045(9) -0.0182(11)
C2 0.0380(14) 0.0563(18) 0.0479(17) -0.0215(14) -0.0033(12) -0.0071(13)
C3 0.0375(16) 0.090(3) 0.0446(18) -0.0230(18) -0.0029(13) 0.0017(17)
C4 0.0332(15) 0.129(4) 0.0424(17) -0.027(2) 0.0054(13) -0.032(2)
C5 0.062(2) 0.111(3) 0.0473(18) -0.0173(19) 0.0016(16) -0.062(2)
C6 0.0487(16) 0.0625(18) 0.0402(15) -0.0129(14) 0.0020(12) -0.0301(14)
C7 0.0371(13) 0.0410(14) 0.0301(12) -0.0141(11) 0.0086(10) -0.0151(11)
C8 0.0303(11) 0.0346(12) 0.0350(13) -0.0132(10) 0.0095(9) -0.0122(10)
C9 0.0376(13) 0.0313(12) 0.0403(14) -0.0102(11) 0.0107(11) -0.0115(10)
C10 0.0499(16) 0.0494(17) 0.0485(17) -0.0183(14) 0.0057(13) 0.0005(14)
C11 0.063(2) 0.054(2) 0.078(3) -0.0239(19) 0.0075(18) 0.0104(17)
C12 0.062(2) 0.050(2) 0.072(2) 0.0019(18) 0.0018(18) 0.0101(17)
C13 0.083(3) 0.071(3) 0.050(2) 0.0090(19) 0.0039(19) 0.006(2)
C14 0.066(2) 0.0483(18) 0.0429(17) -0.0013(14) 0.0135(15) 0.0021(15)
C15 0.0366(13) 0.0351(12) 0.0440(15) -0.0220(11) 0.0168(11) -0.0188(10)
C16 0.0370(14) 0.0474(16) 0.0550(17) -0.0186(13) 0.0114(12) -0.0216(12)
C17 0.0400(15) 0.065(2) 0.071(2) -0.0357(17) 0.0134(14) -0.0239(14)
C18 0.060(2) 0.076(2) 0.093(3) -0.052(2) 0.0350(19) -0.0479(19)
C19 0.080(2) 0.062(2) 0.078(3) -0.0268(19) 0.028(2) -0.0522(19)
C20 0.0597(18) 0.0483(16) 0.0533(18) -0.0138(14) 0.0164(14) -0.0298(14)
C21 0.0381(13) 0.0319(12) 0.0355(13) -0.0128(10) 0.0009(10) -0.0126(10)
C22 0.0338(12) 0.0322(12) 0.0356(13) -0.0134(10) 0.0040(10) -0.0080(10)
C23 0.0377(13) 0.0348(12) 0.0289(12) -0.0095(10) 0.0032(10) -0.0139(10)
C24 0.0470(16) 0.0428(15) 0.0401(15) -0.0036(12) 0.0120(12) -0.0106(13)
C25 0.062(2) 0.060(2) 0.0452(17) -0.0059(15) 0.0237(15) -0.0191(16)
C26 0.069(2) 0.0547(19) 0.0364(15) -0.0012(14) 0.0069(14) -0.0265(16)
C27 0.0570(19) 0.0494(18) 0.0509(19) 0.0077(15) -0.0049(15) -0.0149(15)
C28 0.0388(14) 0.0429(15) 0.0455(16) 0.0016(13) 0.0020(12) -0.0090(12)
C29 0.0281(11) 0.0370(13) 0.0347(13) -0.0098(11) 0.0016(10) -0.0101(10)
C30 0.0336(13) 0.0519(16) 0.0360(14) -0.0162(12) 0.0053(10) -0.0130(12)
C31 0.0300(13) 0.070(2) 0.0510(17) -0.0229(15) 0.0106(12) -0.0172(13)
C32 0.0358(14) 0.078(2) 0.0516(18) -0.0212(16) 0.0018(13) -0.0265(15)
C33 0.0543(18) 0.082(2) 0.0395(16) -0.0210(16) 0.0048(13) -0.0391(17)
C34 0.0390(14) 0.0639(18) 0.0366(14) -0.0195(13) 0.0092(11) -0.0275(13)
C35 0.0312(12) 0.0521(16) 0.0361(14) -0.0172(12) 0.0075(10) -0.0145(11)
C36 0.0378(13) 0.0512(16) 0.0430(15) -0.0243(13) 0.0139(11) -0.0230(12)
C37 0.0542(19) 0.060(2) 0.080(3) -0.0376(19) 0.0203(17) -0.0269(16)
C38 0.086(3) 0.090(3) 0.112(4) -0.012(3) 0.013(3) -0.022(3)
C39 0.159(6) 0.116(4) 0.072(3) -0.008(3) -0.005(3) -0.088(4)
C40 0.225(7) 0.098(4) 0.095(4) -0.055(3) 0.091(4) -0.116(5)
C41 0.103(4) 0.060(3) 0.179(6) -0.039(3) 0.085(4) -0.044(3)
C42 0.083(3) 0.070(3) 0.094(3) -0.004(2) -0.001(2) -0.042(2)
C43 0.112(4) 0.077(3) 0.075(3) -0.025(2) 0.026(3) -0.027(3)

loop_
_atom_type_symbol
_atom_type_description
_atom_type_scat_dispersion_real
_atom_type_scat_dispersion_imag
_atom_type_scat_source
C C 0.0033 0.0016 'International Tables Vol C Tables 4.2.6.8 and 6.1.1.4'
H H 0.0000 0.0000 'International Tables Vol C Tables 4.2.6.8 and 6.1.1.4'
O O 0.0106 0.0060 'International Tables Vol C Tables 4.2.6.8 and 6.1.1.4'
F F 0.0171 0.0103 'International Tables Vol C Tables 4.2.6.8 and 6.1.1.4'
P P 0.1023 0.0942 'International Tables Vol C Tables 4.2.6.8 and 6.1.1.4'
S S 0.1246 0.1234 'International Tables Vol C Tables 4.2.6.8 and 6.1.1.4'
Co Co 0.3494 0.9721 'International Tables Vol C Tables 4.2.6.8 and 6.1.1.4'

loop_
_geom_angle_atom_site_label_1
_geom_angle_atom_site_label_2
_geom_angle_atom_site_label_3
_geom_angle
C36 Co1 C35 90.45(12)
C36 Co1 P1 176.07(9)
C35 Co1 P1 93.30(9)
C36 Co1 P3 93.51(9)
C35 Co1 P3 119.75(9)
P1 Co1 P3 85.67(2)
C36 Co1 P2 91.95(9)
C35 Co1 P2 129.42(9)
P1 Co1 P2 84.75(3)
P3 Co1 P2 110.51(3)
O4 S1 O3 117.8(7)
O2' S1 O3' 118.0(7)
O2' S1 O4' 114.9(5)
O3' S1 O4' 109.5(6)
O4 S1 O2 114.7(5)
O3 S1 O2 111.7(7)
O4 S1 C37 107.1(4)
O2' S1 C37 107.3(6)
O3 S1 C37 104.1(9)
O3' S1 C37 104.0(9)
O4' S1 C37 101.0(5)
O2 S1 C37 98.9(6)
C1 P1 C21 105.83(12)
C1 P1 C7 103.98(11)
C21 P1 C7 106.67(12)
C1 P1 Co1 120.92(9)
C21 P1 Co1 108.15(8)
C7 P1 Co1 110.42(9)
C9 P2 C8 106.06(12)
C9 P2 C15 103.37(12)
C8 P2 C15 104.45(11)
C9 P2 Co1 111.07(9)
C8 P2 Co1 106.83(8)
C15 P2 Co1 123.74(9)
C29 P3 C23 101.66(11)
C29 P3 C22 105.45(12)
C23 P3 C22 104.16(12)
C29 P3 Co1 118.96(9)
C23 P3 Co1 115.87(8)
C22 P3 Co1 109.29(8)
C6 C1 C2 119.3(3)
C6 C1 P1 122.1(2)
C2 C1 P1 118.5(2)
C1 C2 C3 119.2(3)
C4 C3 C2 120.8(3)
C5 C4 C3 120.2(3)
C4 C5 C6 120.5(3)
C1 C6 C5 119.9(3)
C8 C7 P1 111.63(17)
C7 C8 P2 108.88(17)
C14 C9 C10 118.3(2)
C14 C9 P2 123.1(2)
C10 C9 P2 118.7(2)
C11 C10 C9 121.3(3)
C10 C11 C12 119.8(3)
C13 C12 C11 119.3(3)
C12 C13 C14 120.8(3)
C9 C14 C13 120.5(3)
C16 C15 C20 118.4(3)
C16 C15 P2 121.1(2)
C20 C15 P2 120.3(2)
C17 C16 C15 120.5(3)
C18 C17 C16 120.4(3)
C19 C18 C17 119.5(3)
C18 C19 C20 121.0(3)
C19 C20 C15 120.2(3)
C22 C21 P1 108.38(17)
C21 C22 P3 108.71(17)
C24 C23 C28 118.4(2)
C24 C23 P3 122.32(19)
C28 C23 P3 119.2(2)
C25 C24 C23 120.1(3)
C26 C25 C24 120.8(3)
C25 C26 C27 120.1(3)
C26 C27 C28 120.0(3)
C27 C28 C23 120.5(3)
C30 C29 C34 118.7(2)
C30 C29 P3 122.7(2)
C34 C29 P3 118.37(19)
C29 C30 C31 120.4(3)
C32 C31 C30 120.3(3)
C33 C32 C31 119.5(3)
C32 C33 C34 120.4(3)
C33 C34 C29 120.7(3)
F2 C35 F1 100.3(2)
F2 C35 Co1 132.2(2)
F1 C35 Co1 127.0(2)
O1 C36 Co1 178.5(3)
F5 C37 F3 110.1(7)
F5 C37 F4 107.6(6)
F3 C37 F4 103.7(5)
F3' C37 F4' 106.5(6)
F3' C37 F5' 105.3(7)
F4' C37 F5' 104.0(6)
F5 C37 S1 116.6(6)
F3' C37 S1 117.4(5)
F3 C37 S1 107.5(5)
F4 C37 S1 110.5(4)
F4' C37 S1 112.0(5)
F5' C37 S1 110.6(5)
C39 C38 C43 120.0
C38 C39 C40 120.0
C41 C40 C39 120.0
C40 C41 C42 120.0
C41 C42 C43 120.0
C42 C43 C38 120.0

loop_
_geom_bond_atom_site_label_1
_geom_bond_atom_site_label_2
_geom_bond_distance
Co1 C36 1.757(3)
Co1 C35 1.787(3)
Co1 P1 2.2164(7)
Co1 P3 2.2329(7)
Co1 P2 2.2340(7)
S1 O4 1.378(6)
S1 O2' 1.387(7)
S1 O3 1.406(8)
S1 O3' 1.414(8)
S1 O4' 1.451(7)
S1 O2 1.452(7)
S1 C37 1.804(3)
P1 C1 1.814(2)
P1 C21 1.826(2)
P1 C7 1.844(3)
P2 C9 1.821(3)
P2 C8 1.824(3)
P2 C15 1.827(3)
P3 C29 1.814(2)
P3 C23 1.828(3)
P3 C22 1.832(3)
F1 C35 1.340(3)
F2 C35 1.322(3)
F3 C37 1.314(7)
F4 C37 1.329(6)
F5 C37 1.266(7)
F3' C37 1.281(7)
F4' C37 1.330(7)
F5' C37 1.337(7)
O1 C36 1.128(3)
C1 C6 1.385(4)
C1 C2 1.392(4)
C2 C3 1.395(4)
C3 C4 1.362(6)
C4 C5 1.360(6)
C5 C6 1.390(4)
C7 C8 1.531(3)
C9 C14 1.374(4)
C9 C10 1.385(4)
C10 C11 1.377(4)
C11 C12 1.380(5)
C12 C13 1.366(6)
C13 C14 1.387(4)
C15 C16 1.388(4)
C15 C20 1.390(4)
C16 C17 1.378(4)
C17 C18 1.370(5)
C18 C19 1.368(5)
C19 C20 1.374(5)
C21 C22 1.521(3)
C23 C24 1.388(4)
C23 C28 1.397(3)
C24 C25 1.380(4)
C25 C26 1.363(4)
C26 C27 1.371(5)
C27 C28 1.380(4)
C29 C30 1.383(4)
C29 C34 1.393(4)
C30 C31 1.390(4)
C31 C32 1.383(4)
C32 C33 1.375(4)
C33 C34 1.381(4)
C38 C39 1.3900
C38 C43 1.3900
C39 C40 1.3900
C40 C41 1.3900
C41 C42 1.3900
C42 C43 1.3900

loop_
_geom_torsion_atom_site_label_1
_geom_torsion_atom_site_label_2
_geom_torsion_atom_site_label_3
_geom_torsion_atom_site_label_4
_geom_torsion
C21 P1 C1 C6 -3.2(3)
C7 P1 C1 C6 109.0(2)
Co1 P1 C1 C6 -126.4(2)
C21 P1 C1 C2 175.4(2)
C7 P1 C1 C2 -72.4(2)
Co1 P1 C1 C2 52.2(2)
C6 C1 C2 C3 1.2(4)
P1 C1 C2 C3 -177.5(2)
C1 C2 C3 C4 -0.4(5)
C2 C3 C4 C5 -0.7(5)
C3 C4 C5 C6 1.0(5)
C2 C1 C6 C5 -0.9(4)
P1 C1 C6 C5 177.7(2)
C4 C5 C6 C1 -0.2(5)
C1 P1 C7 C8 143.26(18)
C21 P1 C7 C8 -105.15(19)
Co1 P1 C7 C8 12.14(19)
P1 C7 C8 P2 -36.4(2)
C9 P2 C8 C7 -72.58(19)
C15 P2 C8 C7 178.59(17)
Co1 P2 C8 C7 45.96(18)
C8 P2 C9 C14 -16.0(3)
C15 P2 C9 C14 93.6(3)
Co1 P2 C9 C14 -131.7(3)
C8 P2 C9 C10 165.5(2)
C15 P2 C9 C10 -84.9(3)
Co1 P2 C9 C10 49.8(3)
C14 C9 C10 C11 -0.2(5)
P2 C9 C10 C11 178.3(3)
C9 C10 C11 C12 1.9(6)
C10 C11 C12 C13 -1.4(7)
C11 C12 C13 C14 -0.8(7)
C10 C9 C14 C13 -2.0(6)
P2 C9 C14 C13 179.5(3)
C12 C13 C14 C9 2.5(7)
C9 P2 C15 C16 155.4(2)
C8 P2 C15 C16 -93.8(2)
Co1 P2 C15 C16 28.3(3)
C9 P2 C15 C20 -29.3(3)
C8 P2 C15 C20 81.5(2)
Co1 P2 C15 C20 -156.4(2)
C20 C15 C16 C17 -0.1(4)
P2 C15 C16 C17 175.4(2)
C15 C16 C17 C18 1.2(5)
C16 C17 C18 C19 -2.0(5)
C17 C18 C19 C20 1.7(6)
C18 C19 C20 C15 -0.6(5)
C16 C15 C20 C19 -0.2(5)
P2 C15 C20 C19 -175.7(3)
C1 P1 C21 C22 -173.82(17)
C7 P1 C21 C22 75.87(19)
Co1 P1 C21 C22 -42.91(19)
P1 C21 C22 P3 47.4(2)
C29 P3 C22 C21 -161.95(17)
C23 P3 C22 C21 91.43(18)
Co1 P3 C22 C21 -32.98(19)
C29 P3 C23 C24 137.6(2)
C22 P3 C23 C24 -112.9(2)
Co1 P3 C23 C24 7.1(3)
C29 P3 C23 C28 -43.0(2)
C22 P3 C23 C28 66.4(2)
Co1 P3 C23 C28 -173.5(2)
C28 C23 C24 C25 1.0(5)
P3 C23 C24 C25 -179.6(3)
C23 C24 C25 C26 0.9(5)
C24 C25 C26 C27 -1.8(6)
C25 C26 C27 C28 0.6(6)
C26 C27 C28 C23 1.4(5)
C24 C23 C28 C27 -2.2(4)
P3 C23 C28 C27 178.4(3)
C23 P3 C29 C30 138.1(2)
C22 P3 C29 C30 29.7(3)
Co1 P3 C29 C30 -93.3(2)
C23 P3 C29 C34 -46.4(2)
C22 P3 C29 C34 -154.8(2)
Co1 P3 C29 C34 82.2(2)
C34 C29 C30 C31 -0.8(4)
P3 C29 C30 C31 174.7(2)
C29 C30 C31 C32 0.5(5)
C30 C31 C32 C33 0.2(5)
C31 C32 C33 C34 -0.6(5)
C32 C33 C34 C29 0.4(5)
C30 C29 C34 C33 0.3(4)
P3 C29 C34 C33 -175.3(2)
C36 Co1 C35 F2 -164.5(3)
P1 Co1 C35 F2 16.7(3)
P3 Co1 C35 F2 -70.2(3)
P2 Co1 C35 F2 102.6(3)
C36 Co1 C35 F1 5.2(3)
P1 Co1 C35 F1 -173.6(2)
P3 Co1 C35 F1 99.5(3)
P2 Co1 C35 F1 -87.7(3)
O4 S1 C37 F5 22.7(8)
O3 S1 C37 F5 148.1(8)
O2 S1 C37 F5 -96.7(8)
O2' S1 C37 F3' 86.6(8)
O3' S1 C37 F3' -39.2(8)
O4' S1 C37 F3' -152.8(7)
O4 S1 C37 F3 146.8(6)
O3 S1 C37 F3 -87.7(7)
O2 S1 C37 F3 27.5(6)
O4 S1 C37 F4 -100.7(6)
O3 S1 C37 F4 24.8(7)
O2 S1 C37 F4 140.0(7)
O2' S1 C37 F4' -149.7(7)
O3' S1 C37 F4' 84.5(8)
O4' S1 C37 F4' -29.1(7)
O2' S1 C37 F5' -34.3(8)
O3' S1 C37 F5' -160.1(8)
O4' S1 C37 F5' 86.4(7)
C43 C38 C39 C40 0.0
C38 C39 C40 C41 0.0
C39 C40 C41 C42 0.0
C40 C41 C42 C43 0.0
C41 C42 C43 C38 0.0
C39 C38 C43 C42 0.0
